data_7211990
loop_
_publ_author_name
'Zhang, Xiao'
'Yi, Zhihui'
'Zhao, Liyan'
'Chen, Qian'
'Wang, Xiaolin'
'Xu, Jiqing'
'Xia, Wujiong'
'Yang, Chao'

_publ_section_title
;
 pH-dependent assembly of a series of inorganic--organic hybrid
 molybdenum(v) phosphate
;
_journal_issue 2
_journal_name_full CrystEngComm
_journal_page_first 595
_journal_paper_doi 10.1039/b917754j
_journal_volume 12
_journal_year 2010
_chemical_formula_sum 'C16 H90 Cd Mo12 N12 O70 P8'
_chemical_formula_weight 3082.45
_chemical_name_systematic
;
?
;
_space_group_IT_number 14
_symmetry_cell_setting monoclinic
_symmetry_space_group_name_Hall '-P 2ybc'
_symmetry_space_group_name_H-M 'P 1 21/c 1'
_atom_sites_solution_hydrogens geom
_atom_sites_solution_primary direct
_atom_sites_solution_secondary difmap
_audit_creation_method SHELXL-97
_cell_angle_alpha 90.00
_cell_angle_beta 127.371(3)
_cell_angle_gamma 90.00
_cell_formula_units_Z 2
_cell_length_a 13.2845(7)
_cell_length_b 22.1336(11)
_cell_length_c 16.6627(6)
_cell_measurement_reflns_used 7936
_cell_measurement_temperature 293(2)
_cell_measurement_theta_max 28.9103
_cell_measurement_theta_min 2.4233
_cell_volume 3893.7(4)
_computing_cell_refinement RAPID-AUTO
_computing_data_collection 'RAPID-AUTO (Rigaku, 1998)'
_computing_data_reduction RAPID-AUTO
_computing_structure_refinement 'SHELXL-97 (Sheldrick, 1997)'
_computing_structure_solution 'SHELXS-97 (Sheldrick, 1990)'
_diffrn_ambient_temperature 293(2)
_diffrn_detector_area_resol_mean 10
_diffrn_measured_fraction_theta_full 0.915
_diffrn_measured_fraction_theta_max 0.915
_diffrn_measurement_device_type RAXIS-RAPID
_diffrn_measurement_method '\w scans'
_diffrn_radiation_monochromator graphite
_diffrn_radiation_source 'fine-focus sealed tube'
_diffrn_radiation_type MoK\a
_diffrn_radiation_wavelength 0.71073
_diffrn_reflns_av_R_equivalents 0.0186
_diffrn_reflns_av_sigmaI/netI 0.0232
_diffrn_reflns_limit_h_max 17
_diffrn_reflns_limit_h_min -18
_diffrn_reflns_limit_k_max 30
_diffrn_reflns_limit_k_min -24
_diffrn_reflns_limit_l_max 21
_diffrn_reflns_limit_l_min -21
_diffrn_reflns_number 24957
_diffrn_reflns_theta_full 29.05
_diffrn_reflns_theta_max 29.05
_diffrn_reflns_theta_min 1.83
_exptl_absorpt_coefficient_mu 2.425
_exptl_absorpt_correction_T_max 0.8682
_exptl_absorpt_correction_T_min 0.4334
_exptl_absorpt_correction_type empirical
_exptl_absorpt_process_details '(ABSCOR; Higashi, 1995)'
_exptl_crystal_colour brown
_exptl_crystal_density_diffrn 2.629
_exptl_crystal_density_method 'not measured'
_exptl_crystal_description block
_exptl_crystal_F_000 3003
_exptl_crystal_size_max 0.41
_exptl_crystal_size_mid 0.10
_exptl_crystal_size_min 0.06
_refine_diff_density_max 0.865
_refine_diff_density_min -0.542
_refine_diff_density_rms 0.101
_refine_ls_extinction_method none
_refine_ls_goodness_of_fit_ref 1.099
_refine_ls_hydrogen_treatment constr
_refine_ls_matrix_type full
_refine_ls_number_parameters 542
_refine_ls_number_reflns 9538
_refine_ls_number_restraints 0
_refine_ls_restrained_S_all 1.099
_refine_ls_R_factor_all 0.0247
_refine_ls_R_factor_gt 0.0218
_refine_ls_shift/su_max 0.002
_refine_ls_shift/su_mean 0.000
_refine_ls_structure_factor_coef Fsqd
_refine_ls_weighting_details 'calc w=1/[\s^2^(Fo^2^)+(0.0222P)^2^+5.7488P] where P=(Fo^2^+2Fc^2^)/3'
_refine_ls_weighting_scheme calc
_refine_ls_wR_factor_gt 0.0545
_refine_ls_wR_factor_ref 0.0556
_reflns_number_gt 8844
_reflns_number_total 9538
_reflns_threshold_expression >2sigma(I)
_cod_data_source_file b917754j.txt
_cod_data_source_block 1
_cod_depositor_comments
;
The following automatic conversions were performed:

'_symmetry_cell_setting' value 'Monoclinic' changed to 'monoclinic'
according to /home/saulius/struct/CIF-dictionaries/cif_core.dic
dictionary named 'cif_core.dic' version 2.4.2 from 2011-04-26.

Automatic conversion script
Id: cif_fix_values 1891 2012-01-12 08:04:46Z andrius 
;
_cod_original_cell_volume 3893.7(3)
_cod_original_sg_symbol_H-M P2(1)/c
_cod_database_code 7211990

loop_
_symmetry_equiv_pos_as_xyz
'x, y, z'
'-x, y+1/2, -z+1/2'
'-x, -y, -z'
'x, -y-1/2, z-1/2'

loop_
_atom_site_label
_atom_site_type_symbol
_atom_site_fract_x
_atom_site_fract_y
_atom_site_fract_z
_atom_site_U_iso_or_equiv
_atom_site_adp_type
_atom_site_occupancy
_atom_site_symmetry_multiplicity
_atom_site_calc_flag
_atom_site_refinement_flags
Cd1 Cd 1.0000 0.5000 0.0000 0.01347(6) Uani 1 2 d S
Mo1 Mo 1.05682(2) 0.618326(10) 0.192395(16) 0.01243(5) Uani 1 1 d .
Mo2 Mo 0.88327(2) 0.658331(10) 0.008575(17) 0.01267(5) Uani 1 1 d .
Mo3 Mo 0.65059(2) 0.557925(10) -0.178707(17) 0.01312(5) Uani 1 1 d .
Mo4 Mo 1.05700(2) 0.464699(10) 0.251408(17) 0.01303(5) Uani 1 1 d .
Mo5 Mo 0.65522(2) 0.444432(10) -0.135153(17) 0.01250(5) Uani 1 1 d .
Mo6 Mo 0.88555(2) 0.391115(10) 0.113617(17) 0.01273(5) Uani 1 1 d .
P1 P 0.57445(6) 0.37313(3) -0.00785(5) 0.01493(13) Uani 1 1 d .
P2 P 0.78119(6) 0.53747(3) 0.07160(5) 0.01139(12) Uani 1 1 d .
P3 P 0.57636(6) 0.69604(3) -0.15647(5) 0.01543(14) Uani 1 1 d .
P4 P 1.11390(6) 0.57500(3) 0.40964(5) 0.01480(13) Uani 1 1 d .
O1 O 1.0372(2) 0.59317(10) 0.44543(16) 0.0242(5) Uani 1 1 d .
O2 O 0.92409(17) 0.54218(8) 0.16129(14) 0.0139(4) Uani 1 1 d .
O3 O 0.91045(18) 0.42782(9) 0.23019(14) 0.0171(4) Uani 1 1 d .
O4 O 1.25611(19) 0.57539(10) 0.49328(15) 0.0229(4) Uani 1 1 d .
O5 O 0.49251(19) 0.31943(9) -0.02714(15) 0.0212(4) Uani 1 1 d .
O6 O 0.5428(2) 0.73368(9) -0.24463(15) 0.0225(4) Uani 1 1 d .
O7 O 0.9596(2) 0.32415(9) 0.15271(16) 0.0235(4) Uani 1 1 d .
O8 O 0.75667(17) 0.47232(8) 0.02896(14) 0.0135(4) Uani 1 1 d .
O9 O 0.5857(2) 0.55371(10) -0.30202(15) 0.0243(5) Uani 1 1 d .
O10 O 1.1788(2) 0.41688(10) 0.32456(16) 0.0240(4) Uani 1 1 d .
O11 O 0.71380(18) 0.70437(9) -0.06078(15) 0.0197(4) Uani 1 1 d .
O12 O 1.16285(17) 0.53689(8) 0.25096(14) 0.0145(4) Uani 1 1 d .
O13 O 0.80128(18) 0.38030(8) -0.04283(14) 0.0152(4) Uani 1 1 d .
O14 O 0.70253(18) 0.55245(9) 0.10669(14) 0.0173(4) Uani 1 1 d .
O15 O 0.9620(2) 0.71537(9) 0.00283(16) 0.0238(4) Uani 1 1 d .
O16 O 0.75510(17) 0.58073(8) -0.01176(13) 0.0135(4) Uani 1 1 d .
O17 O 0.5960(2) 0.41111(9) -0.24623(15) 0.0224(4) Uani 1 1 d .
O18 O 0.79251(18) 0.62255(8) -0.13701(14) 0.0161(4) Uani 1 1 d .
O19 O 1.0735(2) 0.51013(9) 0.36449(14) 0.0201(4) Uani 1 1 d .
O20 O 0.78611(17) 0.49684(8) -0.11956(14) 0.0140(4) Uani 1 1 d .
O21 O 0.54025(19) 0.42768(10) 0.03081(16) 0.0233(4) Uani 1 1 d .
H21 H 0.4622 0.4370 -0.0141 0.028 Uiso 1 1 d R
O22 O 0.90950(18) 0.66881(9) 0.13633(14) 0.0164(4) Uani 1 1 d .
O23 O 0.54714(18) 0.62900(9) -0.18646(15) 0.0209(4) Uani 1 1 d .
O24 O 1.17857(19) 0.66457(9) 0.22836(15) 0.0219(4) Uani 1 1 d .
O25 O 1.0799(2) 0.61955(9) 0.32405(15) 0.0221(4) Uani 1 1 d .
O26 O 0.71483(18) 0.35943(9) 0.07697(15) 0.0189(4) Uani 1 1 d .
O27 O 0.54162(18) 0.50963(9) -0.16293(15) 0.0170(4) Uani 1 1 d .
O28 O 1.00821(17) 0.44312(8) 0.11741(14) 0.0147(4) Uani 1 1 d .
O29 O 1.00788(17) 0.59249(8) 0.05959(14) 0.0143(4) Uani 1 1 d .
O30 O 0.48758(19) 0.71823(10) -0.12998(16) 0.0235(4) Uani 1 1 d .
H30 H 0.5270 0.7154 -0.0661 0.028 Uiso 1 1 d R
O31 O 0.55517(19) 0.39107(9) -0.10525(15) 0.0191(4) Uani 1 1 d .
N1 N 0.2848(3) 0.73756(12) 0.1400(2) 0.0295(6) Uani 1 1 d .
H1A H 0.2693 0.6993 0.1195 0.044 Uiso 1 1 calc R
H1B H 0.2517 0.7454 0.1720 0.044 Uiso 1 1 calc R
H1C H 0.3680 0.7437 0.1817 0.044 Uiso 1 1 calc R
N2 N 0.4114(3) 0.82610(12) 0.07402(19) 0.0242(5) Uani 1 1 d .
H2A H 0.4546 0.8157 0.1394 0.029 Uiso 1 1 calc R
H2B H 0.3796 0.8633 0.0668 0.029 Uiso 1 1 calc R
N3 N 0.4077(3) 0.91328(15) -0.0747(2) 0.0361(7) Uani 1 1 d .
H3A H 0.3608 0.9207 -0.0541 0.054 Uiso 1 1 calc R
H3B H 0.3628 0.9212 -0.1404 0.054 Uiso 1 1 calc R
H3C H 0.4764 0.9366 -0.0407 0.054 Uiso 1 1 calc R
C1 C 0.2266(3) 0.77816(16) 0.0509(3) 0.0315(7) Uani 1 1 d .
H1D H 0.2170 0.8181 0.0693 0.038 Uiso 1 1 calc R
H1E H 0.1427 0.7632 -0.0028 0.038 Uiso 1 1 calc R
C2 C 0.3033(3) 0.78304(15) 0.0116(2) 0.0275(7) Uani 1 1 d .
H2D H 0.3358 0.7435 0.0129 0.033 Uiso 1 1 calc R
H2C H 0.2491 0.7969 -0.0579 0.033 Uiso 1 1 calc R
C3 C 0.5029(3) 0.82901(15) 0.0491(2) 0.0269(7) Uani 1 1 d .
H3D H 0.5709 0.8566 0.0960 0.032 Uiso 1 1 calc R
H3E H 0.5401 0.7893 0.0597 0.032 Uiso 1 1 calc R
C4 C 0.4464(3) 0.84893(16) -0.0562(3) 0.0309(7) Uani 1 1 d .
H4D H 0.5078 0.8426 -0.0690 0.037 Uiso 1 1 calc R
H4E H 0.3730 0.8241 -0.1034 0.037 Uiso 1 1 calc R
N4 N 0.7576(3) 0.78631(14) 0.6762(2) 0.0316(6) Uani 1 1 d .
H4A H 0.6778 0.7991 0.6357 0.047 Uiso 1 1 calc R
H4B H 0.7621 0.7488 0.6594 0.047 Uiso 1 1 calc R
H4C H 0.8060 0.8105 0.6699 0.047 Uiso 1 1 calc R
N5 N 0.7873(2) 0.89922(13) 0.7989(2) 0.0257(6) Uani 1 1 d .
H5A H 0.7599 0.9072 0.7356 0.031 Uiso 1 1 calc R
H5B H 0.8725 0.9005 0.8399 0.031 Uiso 1 1 calc R
N6 N 0.7014(2) 1.03814(13) 0.7305(2) 0.0265(6) Uani 1 1 d .
H6A H 0.7075 1.0172 0.6880 0.040 Uiso 1 1 calc R
H6B H 0.7284 1.0757 0.7353 0.040 Uiso 1 1 calc R
H6C H 0.6210 1.0389 0.7075 0.040 Uiso 1 1 calc R
C5 C 0.8025(4) 0.78729(17) 0.7817(3) 0.0366(8) Uani 1 1 d .
H5C H 0.8939 0.7919 0.8261 0.044 Uiso 1 1 calc R
H5D H 0.7827 0.7489 0.7971 0.044 Uiso 1 1 calc R
C6 C 0.7443(3) 0.83765(17) 0.8026(3) 0.0328(8) Uani 1 1 d .
H6E H 0.6529 0.8355 0.7534 0.039 Uiso 1 1 calc R
H6D H 0.7654 0.8314 0.8689 0.039 Uiso 1 1 calc R
C7 C 0.7373(3) 0.94593(17) 0.8312(3) 0.0331(8) Uani 1 1 d .
H7A H 0.7645 0.9361 0.8984 0.040 Uiso 1 1 calc R
H7B H 0.6454 0.9448 0.7859 0.040 Uiso 1 1 calc R
C8 C 0.7807(3) 1.00900(16) 0.8319(2) 0.0312(7) Uani 1 1 d .
H8A H 0.7783 1.0336 0.8789 0.037 Uiso 1 1 calc R
H8B H 0.8678 1.0074 0.8557 0.037 Uiso 1 1 calc R
O1W O 0.7535(3) 0.80721(13) 0.0555(2) 0.0529(8) Uani 1 1 d .
O2W O 0.2014(3) 0.82200(17) 0.2199(2) 0.0606(9) Uani 1 1 d .
O3W O 0.9645(3) 0.87925(15) 0.0635(2) 0.0496(7) Uani 1 1 d .
O4W O 0.6292(3) 0.96383(14) 0.9796(2) 0.0588(9) Uani 1 1 d .

loop_
_atom_site_aniso_label
_atom_site_aniso_U_11
_atom_site_aniso_U_22
_atom_site_aniso_U_33
_atom_site_aniso_U_23
_atom_site_aniso_U_13
_atom_site_aniso_U_12
Cd1 0.01115(12) 0.01421(13) 0.01437(12) 0.00004(10) 0.00738(10) -0.00043(9)
Mo1 0.01036(10) 0.01378(11) 0.01198(10) 0.00011(8) 0.00617(9) -0.00011(8)
Mo2 0.01052(10) 0.01298(11) 0.01282(10) 0.00059(8) 0.00621(9) 0.00068(8)
Mo3 0.00964(10) 0.01401(11) 0.01342(10) 0.00052(8) 0.00581(9) 0.00050(8)
Mo4 0.01130(10) 0.01424(11) 0.01291(10) 0.00117(8) 0.00701(9) -0.00025(8)
Mo5 0.00981(10) 0.01393(11) 0.01376(10) -0.00076(8) 0.00716(9) -0.00093(8)
Mo6 0.01053(10) 0.01320(11) 0.01479(11) 0.00066(8) 0.00786(9) -0.00032(8)
P1 0.0114(3) 0.0165(3) 0.0182(3) -0.0011(3) 0.0097(3) -0.0025(3)
P2 0.0090(3) 0.0129(3) 0.0122(3) -0.0002(2) 0.0064(3) -0.0001(2)
P3 0.0125(3) 0.0159(3) 0.0155(3) 0.0017(3) 0.0072(3) 0.0035(3)
P4 0.0127(3) 0.0188(3) 0.0124(3) -0.0010(3) 0.0074(3) -0.0010(3)
O1 0.0211(10) 0.0346(12) 0.0213(10) -0.0032(9) 0.0152(9) -0.0001(9)
O2 0.0105(9) 0.0151(9) 0.0136(9) 0.0012(7) 0.0060(7) 0.0001(7)
O3 0.0171(9) 0.0186(10) 0.0177(9) -0.0008(8) 0.0117(8) -0.0029(8)
O4 0.0131(9) 0.0250(11) 0.0221(10) -0.0002(9) 0.0063(8) -0.0025(8)
O5 0.0181(10) 0.0216(10) 0.0257(11) -0.0028(8) 0.0142(9) -0.0077(8)
O6 0.0223(11) 0.0229(11) 0.0191(10) 0.0029(8) 0.0109(9) 0.0016(8)
O7 0.0214(11) 0.0198(10) 0.0283(11) 0.0027(9) 0.0144(9) 0.0028(8)
O8 0.0116(9) 0.0140(9) 0.0145(9) 0.0000(7) 0.0077(7) -0.0006(7)
O9 0.0248(11) 0.0260(11) 0.0166(10) 0.0015(8) 0.0098(9) -0.0014(9)
O10 0.0182(10) 0.0221(11) 0.0231(10) 0.0040(9) 0.0080(9) 0.0032(8)
O11 0.0146(9) 0.0171(10) 0.0194(10) -0.0017(8) 0.0062(8) 0.0039(8)
O12 0.0109(9) 0.0154(9) 0.0155(9) 0.0016(7) 0.0072(8) 0.0004(7)
O13 0.0131(9) 0.0158(9) 0.0164(9) -0.0011(7) 0.0088(8) 0.0003(7)
O14 0.0133(9) 0.0229(10) 0.0184(9) -0.0014(8) 0.0111(8) 0.0011(8)
O15 0.0232(11) 0.0205(11) 0.0266(11) 0.0024(9) 0.0145(9) -0.0036(8)
O16 0.0125(9) 0.0132(9) 0.0133(9) 0.0001(7) 0.0070(7) -0.0005(7)
O17 0.0244(11) 0.0227(11) 0.0197(10) -0.0053(8) 0.0131(9) -0.0043(9)
O18 0.0159(9) 0.0166(9) 0.0165(9) -0.0005(7) 0.0101(8) -0.0017(7)
O19 0.0245(11) 0.0209(10) 0.0157(9) -0.0025(8) 0.0126(9) -0.0034(8)
O20 0.0119(9) 0.0147(9) 0.0159(9) -0.0003(7) 0.0087(8) 0.0002(7)
O21 0.0151(10) 0.0273(11) 0.0251(11) -0.0068(9) 0.0110(9) 0.0009(8)
O22 0.0156(9) 0.0179(10) 0.0155(9) 0.0000(7) 0.0094(8) 0.0024(7)
O23 0.0141(9) 0.0173(10) 0.0238(10) -0.0014(8) 0.0075(8) 0.0031(8)
O24 0.0164(10) 0.0240(11) 0.0220(10) -0.0004(8) 0.0099(9) -0.0046(8)
O25 0.0305(12) 0.0202(10) 0.0172(10) -0.0004(8) 0.0154(9) -0.0004(9)
O26 0.0126(9) 0.0202(10) 0.0218(10) 0.0042(8) 0.0094(8) -0.0017(8)
O27 0.0112(9) 0.0168(9) 0.0229(10) -0.0001(8) 0.0104(8) 0.0000(7)
O28 0.0123(9) 0.0163(9) 0.0161(9) -0.0009(7) 0.0090(8) -0.0017(7)
O29 0.0121(9) 0.0158(9) 0.0147(9) 0.0007(7) 0.0080(8) 0.0016(7)
O30 0.0189(10) 0.0296(11) 0.0234(10) 0.0032(9) 0.0136(9) 0.0084(9)
O31 0.0155(9) 0.0238(10) 0.0174(9) -0.0013(8) 0.0097(8) -0.0063(8)
N1 0.0292(15) 0.0259(14) 0.0342(15) -0.0044(12) 0.0196(13) -0.0076(11)
N2 0.0292(14) 0.0222(13) 0.0216(12) 0.0007(10) 0.0155(11) 0.0012(11)
N3 0.0280(15) 0.0512(19) 0.0281(15) 0.0132(14) 0.0165(13) 0.0094(14)
C1 0.0248(16) 0.0280(17) 0.0380(18) 0.0032(14) 0.0171(15) 0.0016(13)
C2 0.0299(17) 0.0237(16) 0.0254(15) -0.0024(13) 0.0150(14) -0.0008(13)
C3 0.0205(15) 0.0277(16) 0.0292(16) 0.0020(13) 0.0133(13) 0.0031(12)
C4 0.0294(17) 0.0395(19) 0.0266(16) -0.0020(14) 0.0184(15) 0.0003(14)
N4 0.0225(14) 0.0364(16) 0.0361(16) 0.0061(13) 0.0178(13) -0.0025(12)
N5 0.0167(12) 0.0376(15) 0.0201(12) 0.0045(11) 0.0099(10) -0.0030(11)
N6 0.0185(13) 0.0360(15) 0.0261(13) -0.0013(11) 0.0141(11) -0.0029(11)
C5 0.0317(18) 0.037(2) 0.0331(18) 0.0126(15) 0.0154(16) -0.0006(15)
C6 0.0274(17) 0.043(2) 0.0286(17) 0.0039(15) 0.0173(15) -0.0084(15)
C7 0.0239(16) 0.048(2) 0.0296(17) 0.0085(15) 0.0174(14) 0.0063(15)
C8 0.0229(16) 0.043(2) 0.0207(15) -0.0028(14) 0.0095(13) 0.0013(14)
O1W 0.0516(18) 0.0397(16) 0.0613(19) -0.0186(14) 0.0310(16) -0.0059(13)
O2W 0.0541(19) 0.084(2) 0.0436(17) -0.0045(16) 0.0297(16) 0.0215(18)
O3W 0.0471(17) 0.073(2) 0.0354(15) -0.0109(14) 0.0285(14) -0.0158(15)
O4W 0.0337(16) 0.0544(19) 0.0544(18) 0.0083(15) 0.0091(14) -0.0099(14)

loop_
_atom_type_symbol
_atom_type_description
_atom_type_scat_dispersion_real
_atom_type_scat_dispersion_imag
_atom_type_scat_source
C C 0.0033 0.0016 'International Tables Vol C Tables 4.2.6.8 and 6.1.1.4'
H H 0.0000 0.0000 'International Tables Vol C Tables 4.2.6.8 and 6.1.1.4'
Cd Cd -0.8075 1.2024 'International Tables Vol C Tables 4.2.6.8 and 6.1.1.4'
Mo Mo -1.6832 0.6857 'International Tables Vol C Tables 4.2.6.8 and 6.1.1.4'
N N 0.0061 0.0033 'International Tables Vol C Tables 4.2.6.8 and 6.1.1.4'
O O 0.0106 0.0060 'International Tables Vol C Tables 4.2.6.8 and 6.1.1.4'
P P 0.1023 0.0942 'International Tables Vol C Tables 4.2.6.8 and 6.1.1.4'

loop_
_geom_angle_atom_site_label_1
_geom_angle_atom_site_label_2
_geom_angle_atom_site_label_3
_geom_angle
_geom_angle_site_symmetry_1
_geom_angle_site_symmetry_3
O29 Cd1 O29 180.00(10) 3_765 .
O29 Cd1 O28 80.85(7) 3_765 .
O29 Cd1 O28 99.15(7) . .
O29 Cd1 O28 99.15(7) 3_765 3_765
O29 Cd1 O28 80.85(7) . 3_765
O28 Cd1 O28 180.0 . 3_765
O29 Cd1 O20 96.51(6) 3_765 3_765
O29 Cd1 O20 83.49(6) . 3_765
O28 Cd1 O20 83.19(7) . 3_765
O28 Cd1 O20 96.81(7) 3_765 3_765
O29 Cd1 O20 83.49(6) 3_765 .
O29 Cd1 O20 96.50(6) . .
O28 Cd1 O20 96.81(7) . .
O28 Cd1 O20 83.19(7) 3_765 .
O20 Cd1 O20 180.0 3_765 .
O24 Mo1 O22 106.99(9) . .
O24 Mo1 O29 99.58(9) . .
O22 Mo1 O29 94.46(8) . .
O24 Mo1 O25 97.18(9) . .
O22 Mo1 O25 87.65(8) . .
O29 Mo1 O25 161.68(8) . .
O24 Mo1 O12 97.24(9) . .
O22 Mo1 O12 155.12(8) . .
O29 Mo1 O12 86.82(7) . .
O25 Mo1 O12 83.77(8) . .
O24 Mo1 O2 168.55(9) . .
O22 Mo1 O2 84.27(7) . .
O29 Mo1 O2 81.18(7) . .
O25 Mo1 O2 80.93(8) . .
O12 Mo1 O2 71.35(7) . .
O24 Mo1 Mo2 100.56(7) . .
O22 Mo1 Mo2 47.70(6) . .
O29 Mo1 Mo2 48.12(5) . .
O25 Mo1 Mo2 135.05(6) . .
O12 Mo1 Mo2 133.54(5) . .
O2 Mo1 Mo2 88.49(5) . .
O15 Mo2 O22 105.54(9) . .
O15 Mo2 O29 101.06(9) . .
O22 Mo2 O29 94.04(8) . .
O15 Mo2 O11 95.85(9) . .
O22 Mo2 O11 87.94(8) . .
O29 Mo2 O11 161.76(8) . .
O15 Mo2 O18 99.12(9) . .
O22 Mo2 O18 154.40(8) . .
O29 Mo2 O18 87.84(7) . .
O11 Mo2 O18 82.73(8) . .
O15 Mo2 O16 170.66(9) . .
O22 Mo2 O16 82.83(7) . .
O29 Mo2 O16 82.17(7) . .
O11 Mo2 O16 80.09(7) . .
O18 Mo2 O16 72.12(7) . .
O15 Mo2 Mo1 100.59(7) . .
O22 Mo2 Mo1 47.09(6) . .
O29 Mo2 Mo1 48.30(5) . .
O11 Mo2 Mo1 134.74(6) . .
O18 Mo2 Mo1 134.52(5) . .
O16 Mo2 Mo1 88.13(5) . .
O9 Mo3 O27 105.31(9) . .
O9 Mo3 O20 102.01(9) . .
O27 Mo3 O20 94.84(8) . .
O9 Mo3 O23 98.02(10) . .
O27 Mo3 O23 84.50(8) . .
O20 Mo3 O23 159.37(8) . .
O9 Mo3 O18 97.59(9) . .
O27 Mo3 O18 156.23(8) . .
O20 Mo3 O18 86.46(7) . .
O23 Mo3 O18 86.07(8) . .
O9 Mo3 O16 168.97(9) . .
O27 Mo3 O16 84.77(7) . .
O20 Mo3 O16 81.22(7) . .
O23 Mo3 O16 78.19(7) . .
O18 Mo3 O16 71.94(7) . .
O9 Mo3 Mo5 101.25(7) . .
O27 Mo3 Mo5 47.53(6) . .
O20 Mo3 Mo5 48.66(5) . .
O23 Mo3 Mo5 131.46(6) . .
O18 Mo3 Mo5 133.91(5) . .
O16 Mo3 Mo5 88.84(5) . .
O10 Mo4 O3 106.58(9) . .
O10 Mo4 O28 100.31(9) . .
O3 Mo4 O28 95.06(8) . .
O10 Mo4 O19 97.17(10) . .
O3 Mo4 O19 84.73(8) . .
O28 Mo4 O19 161.80(8) . .
O10 Mo4 O12 97.35(9) . .
O3 Mo4 O12 155.25(8) . .
O28 Mo4 O12 86.66(7) . .
O19 Mo4 O12 86.11(8) . .
O10 Mo4 O2 168.54(9) . .
O3 Mo4 O2 84.55(7) . .
O28 Mo4 O2 81.01(7) . .
O19 Mo4 O2 80.85(8) . .
O12 Mo4 O2 71.30(7) . .
O10 Mo4 Mo6 100.80(7) . .
O3 Mo4 Mo6 47.92(6) . .
O28 Mo4 Mo6 48.53(5) . .
O19 Mo4 Mo6 132.37(6) . .
O12 Mo4 Mo6 133.83(5) . .
O2 Mo4 Mo6 88.64(5) . .
O17 Mo5 O27 106.79(9) . .
O17 Mo5 O20 100.91(9) . .
O27 Mo5 O20 95.19(8) . .
O17 Mo5 O31 94.33(9) . .
O27 Mo5 O31 87.78(8) . .
O20 Mo5 O31 162.86(8) . .
O17 Mo5 O13 96.64(9) . .
O27 Mo5 O13 155.46(8) . .
O20 Mo5 O13 87.30(7) . .
O31 Mo5 O13 83.18(8) . .
O17 Mo5 O8 168.76(9) . .
O27 Mo5 O8 83.81(7) . .
O20 Mo5 O8 81.42(7) . .
O31 Mo5 O8 82.14(7) . .
O13 Mo5 O8 72.40(7) . .
O17 Mo5 Mo3 101.56(7) . .
O27 Mo5 Mo3 47.89(6) . .
O20 Mo5 Mo3 48.65(5) . .
O31 Mo5 Mo3 135.49(6) . .
O13 Mo5 Mo3 134.59(5) . .
O8 Mo5 Mo3 88.27(5) . .
O7 Mo6 O3 106.14(9) . .
O7 Mo6 O28 103.06(9) . .
O3 Mo6 O28 95.07(8) . .
O7 Mo6 O26 95.39(9) . .
O3 Mo6 O26 85.87(8) . .
O28 Mo6 O26 160.44(8) . .
O7 Mo6 O13 97.15(9) . .
O3 Mo6 O13 155.99(8) . .
O28 Mo6 O13 85.12(7) . .
O26 Mo6 O13 86.19(8) . .
O7 Mo6 O8 168.08(9) . .
O3 Mo6 O8 84.10(7) . .
O28 Mo6 O8 81.66(7) . .
O26 Mo6 O8 78.99(7) . .
O13 Mo6 O8 72.15(7) . .
O7 Mo6 Mo4 102.58(7) . .
O3 Mo6 Mo4 47.78(6) . .
O28 Mo6 Mo4 48.69(5) . .
O26 Mo6 Mo4 133.22(6) . .
O13 Mo6 Mo4 132.61(5) . .
O8 Mo6 Mo4 88.79(5) . .
O5 P1 O31 110.06(11) . .
O5 P1 O26 110.84(12) . .
O31 P1 O26 110.72(11) . .
O5 P1 O21 110.14(12) . .
O31 P1 O21 109.46(12) . .
O26 P1 O21 105.52(12) . .
O14 P2 O16 112.44(11) . .
O14 P2 O2 109.99(11) . .
O16 P2 O2 107.48(10) . .
O14 P2 O8 112.25(11) . .
O16 P2 O8 107.11(10) . .
O2 P2 O8 107.32(10) . .
O6 P3 O23 110.53(12) . .
O6 P3 O11 114.06(12) . .
O23 P3 O11 111.00(11) . .
O6 P3 O30 105.90(12) . .
O23 P3 O30 107.99(12) . .
O11 P3 O30 107.00(12) . .
O1 P4 O4 113.33(12) . .
O1 P4 O19 108.54(12) . .
O4 P4 O19 108.67(12) . .
O1 P4 O25 107.57(12) . .
O4 P4 O25 110.09(12) . .
O19 P4 O25 108.54(11) . .
P2 O2 Mo4 126.57(10) . .
P2 O2 Mo1 126.84(10) . .
Mo4 O2 Mo1 103.16(7) . .
Mo4 O3 Mo6 84.31(8) . .
P2 O8 Mo5 127.41(10) . .
P2 O8 Mo6 125.29(10) . .
Mo5 O8 Mo6 101.74(7) . .
P3 O11 Mo2 136.28(12) . .
Mo1 O12 Mo4 112.50(8) . .
Mo5 O13 Mo6 112.35(8) . .
P2 O16 Mo3 126.63(10) . .
P2 O16 Mo2 126.19(10) . .
Mo3 O16 Mo2 101.13(7) . .
Mo2 O18 Mo3 113.93(9) . .
P4 O19 Mo4 135.84(12) . .
Mo3 O20 Mo5 82.70(7) . .
Mo3 O20 Cd1 133.86(9) . .
Mo5 O20 Cd1 131.78(9) . .
P1 O21 H21 109.1 . .
Mo1 O22 Mo2 85.21(7) . .
P3 O23 Mo3 134.07(12) . .
P4 O25 Mo1 138.86(13) . .
P1 O26 Mo6 134.49(12) . .
Mo5 O27 Mo3 84.57(7) . .
Mo6 O28 Mo4 82.78(7) . .
Mo6 O28 Cd1 133.74(9) . .
Mo4 O28 Cd1 130.73(9) . .
Mo2 O29 Mo1 83.58(7) . .
Mo2 O29 Cd1 132.93(9) . .
Mo1 O29 Cd1 130.81(9) . .
P3 O30 H30 109.2 . .
P1 O31 Mo5 133.54(12) . .
C1 N1 H1A 109.5 . .
C1 N1 H1B 109.5 . .
H1A N1 H1B 109.5 . .
C1 N1 H1C 109.5 . .
H1A N1 H1C 109.5 . .
H1B N1 H1C 109.5 . .
C2 N2 C3 115.5(2) . .
C2 N2 H2A 108.4 . .
C3 N2 H2A 108.4 . .
C2 N2 H2B 108.4 . .
C3 N2 H2B 108.4 . .
H2A N2 H2B 107.5 . .
C4 N3 H3A 109.5 . .
C4 N3 H3B 109.5 . .
H3A N3 H3B 109.5 . .
C4 N3 H3C 109.5 . .
H3A N3 H3C 109.5 . .
H3B N3 H3C 109.5 . .
N1 C1 C2 113.4(3) . .
N1 C1 H1D 108.9 . .
C2 C1 H1D 108.9 . .
N1 C1 H1E 108.9 . .
C2 C1 H1E 108.9 . .
H1D C1 H1E 107.7 . .
N2 C2 C1 111.0(3) . .
N2 C2 H2D 109.4 . .
C1 C2 H2D 109.4 . .
N2 C2 H2C 109.4 . .
C1 C2 H2C 109.4 . .
H2D C2 H2C 108.0 . .
C4 C3 N2 115.0(3) . .
C4 C3 H3D 108.5 . .
N2 C3 H3D 108.5 . .
C4 C3 H3E 108.5 . .
N2 C3 H3E 108.5 . .
H3D C3 H3E 107.5 . .
N3 C4 C3 113.0(3) . .
N3 C4 H4D 109.0 . .
C3 C4 H4D 109.0 . .
N3 C4 H4E 109.0 . .
C3 C4 H4E 109.0 . .
H4D C4 H4E 107.8 . .
C5 N4 H4A 109.5 . .
C5 N4 H4B 109.5 . .
H4A N4 H4B 109.5 . .
C5 N4 H4C 109.5 . .
H4A N4 H4C 109.5 . .
H4B N4 H4C 109.5 . .
C6 N5 C7 110.6(3) . .
C6 N5 H5A 109.5 . .
C7 N5 H5A 109.5 . .
C6 N5 H5B 109.5 . .
C7 N5 H5B 109.5 . .
H5A N5 H5B 108.1 . .
C8 N6 H6A 109.5 . .
C8 N6 H6B 109.5 . .
H6A N6 H6B 109.5 . .
C8 N6 H6C 109.5 . .
H6A N6 H6C 109.5 . .
H6B N6 H6C 109.5 . .
N4 C5 C6 113.1(3) . .
N4 C5 H5C 109.0 . .
C6 C5 H5C 109.0 . .
N4 C5 H5D 109.0 . .
C6 C5 H5D 109.0 . .
H5C C5 H5D 107.8 . .
N5 C6 C5 113.6(3) . .
N5 C6 H6E 108.8 . .
C5 C6 H6E 108.8 . .
N5 C6 H6D 108.8 . .
C5 C6 H6D 108.8 . .
H6E C6 H6D 107.7 . .
N5 C7 C8 113.1(3) . .
N5 C7 H7A 109.0 . .
C8 C7 H7A 109.0 . .
N5 C7 H7B 109.0 . .
C8 C7 H7B 109.0 . .
H7A C7 H7B 107.8 . .
N6 C8 C7 112.8(3) . .
N6 C8 H8A 109.0 . .
C7 C8 H8A 109.0 . .
N6 C8 H8B 109.0 . .
C7 C8 H8B 109.0 . .
H8A C8 H8B 107.8 . .

loop_
_geom_bond_atom_site_label_1
_geom_bond_atom_site_label_2
_geom_bond_distance
_geom_bond_site_symmetry_2
Cd1 O29 2.2496(18) 3_765
Cd1 O29 2.2497(18) .
Cd1 O28 2.2728(18) .
Cd1 O28 2.2728(18) 3_765
Cd1 O20 2.2750(18) 3_765
Cd1 O20 2.2750(18) .
Mo1 O24 1.687(2) .
Mo1 O22 1.9318(19) .
Mo1 O29 1.9749(18) .
Mo1 O25 2.022(2) .
Mo1 O12 2.1252(18) .
Mo1 O2 2.2602(18) .
Mo1 Mo2 2.6284(3) .
Mo2 O15 1.678(2) .
Mo2 O22 1.9509(19) .
Mo2 O29 1.9694(18) .
Mo2 O11 2.0698(19) .
Mo2 O18 2.1012(19) .
Mo2 O16 2.2944(18) .
Mo3 O9 1.680(2) .
Mo3 O27 1.9414(19) .
Mo3 O20 1.9715(18) .
Mo3 O23 2.041(2) .
Mo3 O18 2.1197(19) .
Mo3 O16 2.2874(18) .
Mo3 Mo5 2.6051(3) .
Mo4 O10 1.682(2) .
Mo4 O3 1.9354(19) .
Mo4 O28 1.9689(19) .
Mo4 O19 2.0270(19) .
Mo4 O12 2.1316(18) .
Mo4 O2 2.2571(18) .
Mo4 Mo6 2.6006(3) .
Mo5 O17 1.680(2) .
Mo5 O27 1.9303(19) .
Mo5 O20 1.9718(18) .
Mo5 O31 2.0528(19) .
Mo5 O13 2.1267(19) .
Mo5 O8 2.2806(18) .
Mo6 O7 1.677(2) .
Mo6 O3 1.9397(19) .
Mo6 O28 1.9643(18) .
Mo6 O26 2.0802(19) .
Mo6 O13 2.1362(19) .
Mo6 O8 2.2847(18) .
P1 O5 1.509(2) .
P1 O31 1.534(2) .
P1 O26 1.539(2) .
P1 O21 1.560(2) .
P2 O14 1.5118(19) .
P2 O16 1.5433(19) .
P2 O2 1.5505(19) .
P2 O8 1.5521(19) .
P3 O6 1.502(2) .
P3 O23 1.538(2) .
P3 O11 1.541(2) .
P3 O30 1.568(2) .
P4 O1 1.515(2) .
P4 O4 1.522(2) .
P4 O19 1.557(2) .
P4 O25 1.558(2) .
O21 H21 0.8579 .
O30 H30 0.8572 .
N1 C1 1.489(4) .
N1 H1A 0.8900 .
N1 H1B 0.8900 .
N1 H1C 0.8900 .
N2 C2 1.497(4) .
N2 C3 1.505(4) .
N2 H2A 0.9000 .
N2 H2B 0.9000 .
N3 C4 1.482(5) .
N3 H3A 0.8900 .
N3 H3B 0.8900 .
N3 H3C 0.8900 .
C1 C2 1.513(5) .
C1 H1D 0.9700 .
C1 H1E 0.9700 .
C2 H2D 0.9700 .
C2 H2C 0.9700 .
C3 C4 1.497(4) .
C3 H3D 0.9700 .
C3 H3E 0.9700 .
C4 H4D 0.9700 .
C4 H4E 0.9700 .
N4 C5 1.473(5) .
N4 H4A 0.8900 .
N4 H4B 0.8900 .
N4 H4C 0.8900 .
N5 C6 1.493(4) .
N5 C7 1.494(4) .
N5 H5A 0.9000 .
N5 H5B 0.9000 .
N6 C8 1.490(4) .
N6 H6A 0.8900 .
N6 H6B 0.8900 .
N6 H6C 0.8900 .
C5 C6 1.514(5) .
C5 H5C 0.9700 .
C5 H5D 0.9700 .
C6 H6E 0.9700 .
C6 H6D 0.9700 .
C7 C8 1.508(5) .
C7 H7A 0.9700 .
C7 H7B 0.9700 .
C8 H8A 0.9700 .
C8 H8B 0.9700 .
